data_9012667
loop_
_publ_author_name
'Rastsvetaeva, R. K.'
'Zadov, A. E.'
'Chukanov, N. V.'

_publ_section_title
;
 Crystal structure of low-symmetry rondorfite
;
_journal_name_full 'Crystallography Reports'
_journal_page_first 199
_journal_page_last 205
_journal_paper_doi 10.1134/S1063774508020065
_journal_volume 53
_journal_year 2008
_chemical_compound_source 'Kabardino-Balkarian Republic, Northern Caucasus Region, Russia'
_chemical_formula_sum 'Ca8 Cl2 Mg O16 Si4'
_chemical_name_mineral Rondorfite
_space_group_IT_number 1
_symmetry_space_group_name_Hall 'P 1'
_symmetry_space_group_name_H-M 'P 1'
_cell_angle_alpha 90.06
_cell_angle_beta 90.01
_cell_angle_gamma 89.93
_cell_length_a 15.100
_cell_length_b 15.110
_cell_length_c 15.092
_cell_formula_units_Z 8
_cell_volume 3443.401
_database_code_amcsd 0012395
_exptl_crystal_density_diffrn 3.025
_cod_original_formula_sum 'Ca8 Mg Si4 O16 Cl2'
_cod_database_code 9012667

loop_
_space_group_symop_operation_xyz
x,y,z

loop_
_atom_site_label
_atom_site_fract_x
_atom_site_fract_y
_atom_site_fract_z
_atom_site_U_iso_or_equiv
Ca1 0.24540 0.99480 0.49400 0.00899
Ca2 0.74810 0.99110 -0.00620 0.02318
Ca3 0.23990 0.49540 -0.00290 0.02609
Ca4 0.73800 0.49430 0.49620 0.02419
Ca5 -0.00520 0.74570 -0.00830 0.00671
Ca6 -0.00520 0.49150 0.24410 0.00684
Ca7 0.49840 0.24030 -0.00330 0.02292
Ca8 0.49530 0.73910 0.49690 0.02634
Ca9 -0.00370 0.23900 0.49690 0.02761
Ca10 0.49560 0.49320 0.74060 0.03065
Ca11 0.49650 0.99470 0.24190 0.02723
Ca12 -0.00460 0.99760 0.74000 0.02419
Ca13 0.24390 0.24320 0.74230 0.01165
Ca14 0.74380 0.74330 0.74390 0.02204
Ca15 0.24150 0.74430 0.24510 0.02799
Ca16 0.74330 0.24010 0.24230 0.02723
Ca17 0.90140 0.61710 0.61780 0.02368
Ca18 0.61910 0.61850 0.90380 0.02356
Ca19 0.40370 0.11810 0.61920 0.01786
Ca20 0.40320 0.61790 0.11830 0.01634
Ca21 0.11960 0.11780 0.90230 0.01925
Ca22 0.90250 0.11780 0.11830 0.01621
Ca23 0.11790 0.61830 0.40170 0.01697
Ca24 0.61800 0.11650 0.40210 0.01570
Ca25 0.11850 0.40340 0.61900 0.02812
Ca26 0.11900 0.90210 0.11870 0.01798
Ca27 0.61740 0.90180 0.61730 0.01494
Ca28 0.61930 0.40200 0.11830 0.01570
Ca29 0.11970 0.33420 0.11850 0.01305
Ca30 0.61860 0.33340 0.61770 0.02394
Ca31 0.11620 0.83290 0.61870 0.02343
Ca32 0.61830 0.83220 0.11860 0.02216
Ca33 0.33350 0.11820 0.11930 0.01355
Ca34 0.83330 0.61720 0.11750 0.02305
Ca35 0.83360 0.11730 0.61800 0.02432
Ca36 0.33550 0.61710 0.61740 0.02533
Ca37 0.11790 0.11910 0.33430 0.01039
Ca38 0.11800 0.61600 0.83350 0.02394
Ca39 0.61910 0.11860 0.83330 0.02444
Ca40 0.61830 0.61530 0.33320 0.02356
Ca41 0.36850 0.36760 0.15360 0.02634
Ca42 0.86790 0.36770 0.65310 0.02596
Ca43 0.86890 0.86670 0.15100 0.02520
Ca44 0.36750 0.86770 0.65200 0.02495
Ca45 0.36930 0.65270 0.86840 0.02166
Ca46 0.86770 0.15280 0.87110 0.02647
Ca47 0.65270 0.36790 0.86830 0.02710
Ca48 0.15170 0.86850 0.86860 0.02318
Ca49 0.15270 0.36680 0.36820 0.02520
Ca50 0.36760 0.15170 0.36770 0.02685
Ca51 0.86830 0.65060 0.36640 0.02419
Ca52 0.65350 0.86680 0.36720 0.02280
Ca53 0.36810 0.08430 0.87050 0.02216
Ca54 0.86960 0.08280 0.36790 0.02672
Ca55 0.86860 0.58340 0.86640 0.02976
Ca56 0.36810 0.58390 0.36780 0.02748
Ca57 0.37070 0.36760 0.58420 0.02305
Ca58 0.87000 0.36770 0.08280 0.03179
Ca59 0.58470 0.36790 0.36920 0.02470
Ca60 0.08300 0.86810 0.36820 0.02774
Ca61 0.08370 0.36680 0.86810 0.02862
Ca62 0.36760 0.86720 0.08400 0.02748
Ca63 0.86670 0.86850 0.58370 0.02495
Ca64 0.58460 0.86800 0.86840 0.02799
Mg1 0.87240 0.36780 0.87000 0.01368
Mg2 0.86690 0.86790 0.36920 0.02571
Mg3 0.36480 0.36690 0.36850 0.02406
Mg4 0.36690 0.86820 0.86780 0.02786
Mg5 0.12090 0.61840 0.62050 0.00646
Mg6 0.11990 0.11850 0.11600 0.01330
Mg7 0.61490 0.11590 0.62070 0.02153
Mg8 0.61500 0.61700 0.11870 0.02786
Si1 0.00410 0.50140 -0.00390 0.01089
Si2 0.00450 0.00290 0.50380 0.01583
Si3 0.50530 0.50310 0.50890 0.02634
Si4 0.50440 0.00440 0.00340 0.01178
Si5 0.25890 0.97830 0.25780 0.03306
Si6 0.75480 0.48400 0.25050 0.00861
Si7 0.25400 0.48380 0.75290 0.01254
Si8 0.75090 0.98760 0.75260 0.01279
Si9 0.98010 0.25710 0.25590 0.01456
Si10 0.48630 0.25200 0.75320 0.00456
Sil1 0.75420 0.75570 0.98440 0.01456
Si12 0.98410 0.75100 0.75420 0.02698
Si13 0.25540 0.25400 0.98190 0.00912
Si14 0.75260 0.25210 0.48490 0.02508
Si15 0.25360 0.74630 0.48990 0.02913
Si16 0.48940 0.75100 0.25030 0.02622
Si17 0.50870 0.23030 0.23210 0.01418
Si18 0.00130 0.73280 0.23320 0.02153
Si19 0.00080 0.23750 0.73710 0.02204
Si20 0.50330 0.73690 0.73660 0.02267
Si21 0.22900 0.72970 0.00570 0.00671
Si22 0.73820 0.73680 0.50290 0.02191
Si23 0.73640 0.23580 0.00280 0.02140
Si24 0.24160 0.23460 0.50170 0.02609
Si25 0.23080 0.00640 0.72830 0.00760
Si26 0.23590 0.50250 0.23500 0.02280
Si27 0.73960 0.50020 0.73760 0.02850
Si28 0.73890 0.00010 0.23910 0.02660
Si29 0.48030 0.47900 -0.02010 0.00887
Si30 -0.01280 0.48250 0.48110 0.01963
Si31 0.48540 -0.01540 0.48440 0.03724
Si32 -0.00910 0.99130 -0.00880 0.01241
O1 0.26300 0.04020 0.34930 0.02153
O2 0.93750 0.44540 0.94650 0.02280
O3 0.84480 0.26120 0.54230 0.01520
O4 0.84860 0.76310 0.03420 0.01773
O5 0.93840 0.93680 0.44150 0.02406
O6 0.44110 0.93850 0.94360 0.02660
O7 0.76190 0.53880 0.34480 0.02280
O8 0.34310 0.76580 0.54220 0.02660
O9 0.76470 0.03790 0.84680 0.01900
O10 0.09470 0.72760 0.29100 0.02153
O11 0.64290 0.01140 0.29110 0.02280
O12 0.26140 0.53900 0.84600 0.02660
O13 0.34830 0.26100 0.03830 0.01773
O14 0.59460 0.51310 0.44600 0.02153
O15 0.04000 0.34750 0.26510 0.01013
O16 0.43810 0.43930 0.43860 0.02406
O17 0.54270 0.83820 0.25950 0.02026
O18 0.03400 0.84510 0.76190 0.02913
O19 0.54140 0.34690 0.76160 0.03040
O20 0.29100 0.64060 0.01070 0.02153
O21 0.78900 0.14080 0.01290 0.02406
O22 0.22350 0.28940 0.59590 0.01773
O23 0.09400 0.22150 0.79090 0.01900
O24 0.14330 0.51610 0.29050 0.02786
O25 0.64330 0.51120 0.79010 0.02026
O26 0.59870 0.21910 0.28930 0.02280
O27 0.00900 0.28780 0.64230 0.02280
O28 0.78910 0.64330 0.51470 0.02280
O29 0.59310 0.72290 0.78400 0.03040
O30 0.51600 0.78710 0.64090 0.02660
O31 0.14280 0.01360 0.78480 0.01900
O32 0.51720 0.28800 0.14560 0.02153
O33 0.21990 0.78950 0.09470 0.02533
O34 0.09710 0.51080 0.94630 0.01140
O35 0.51210 0.94680 0.09160 0.02660
O36 0.01740 0.78590 0.13930 0.02026
O37 0.28740 0.14130 0.51420 0.02026
O38 0.72380 0.78990 0.59130 0.02660
O39 0.14320 0.21970 0.45340 0.02660
O40 0.72390 0.28970 0.09380 0.02153
O41 0.51210 0.44640 0.59480 0.01520
O42 0.89340 0.97260 0.04160 0.01900
O43 0.39470 0.76180 0.19690 0.02533
O44 0.79220 0.09260 0.22550 0.02153
O45 0.94960 0.59180 0.01030 0.02786
O46 0.97800 0.04320 0.89030 0.02026
O47 0.29340 0.08890 0.72120 0.02406
O48 0.89260 0.76410 0.69640 0.01773
O49 0.69040 0.04660 0.68880 0.03040
O50 0.76470 0.19700 0.38990 0.01900
O51 0.26670 0.19810 0.89270 0.02533
O52 0.63960 0.22020 0.94350 0.02153
O53 0.97380 0.53820 0.39330 0.02533
O54 0.01810 0.44720 0.09320 0.02153
O55 0.59460 0.01530 0.94600 0.03546
O56 0.18860 0.54290 0.68700 0.02026
O57 0.94690 0.64280 0.22260 0.02406
O58 0.19820 0.88920 0.26550 0.02153
O59 0.53850 0.39010 0.97400 0.02153
O60 0.44690 0.59330 0.51890 0.02026
O61 0.14680 0.72330 0.94300 0.02533
O62 0.78670 0.59360 0.72060 0.01900
O63 0.47070 0.03680 0.38720 0.02913
O64 0.04170 0.89040 0.97260 0.02533
O65 0.39220 0.47250 0.03600 0.02786
O66 0.68890 0.54660 0.19250 0.02660
O67 0.09210 0.01750 0.44600 0.02786
O68 0.69550 0.89300 0.76180 0.02153
O69 0.44750 0.14090 0.22210 0.02153
O70 0.19570 0.04350 0.18940 0.02533
O71 0.89200 0.47360 0.53900 0.02913
O72 0.44640 0.64050 0.72120 0.03040
O73 0.38760 0.26040 0.69740 0.02280
O74 0.76000 0.69870 0.88990 0.02913
O75 0.03890 0.39160 0.47160 0.01267
O76 0.39030 0.97470 0.53710 0.02026
O77 0.47070 0.53710 0.89120 0.02533
O78 0.19870 0.39100 0.76310 0.02280
O79 0.64320 0.72480 0.44650 0.02913
O80 0.01230 0.94500 0.59490 0.02660
O81 0.44440 0.29580 0.29620 0.02913
O82 0.89410 0.26480 0.19510 0.02913
O83 0.79780 0.43980 0.79720 0.02660
O84 0.72300 0.94370 0.14130 0.02406
O85 0.94910 0.14100 0.72080 0.02280
O86 0.44560 0.09540 0.01210 0.03420
O87 0.79580 0.93830 0.29430 0.02406
O88 0.29920 0.29490 0.44170 0.02406
O89 0.29830 0.93490 0.79820 0.02533
O90 0.94630 0.09230 0.51190 0.02533
O91 0.84890 0.97060 0.69820 0.02533
O92 0.34570 0.97140 0.19240 0.01393
O93 0.18880 0.68730 0.54310 0.02533
O94 0.70150 0.38550 0.26230 0.02913
O95 0.84510 0.47340 0.19850 0.02406
O96 0.29320 0.59780 0.22500 0.02280
O97 0.20010 0.34350 0.97030 0.02913
O98 0.79970 0.29700 0.94290 0.03040
O99 0.79430 0.79930 0.43730 0.02406
O100 0.19820 0.84430 0.48020 0.02026
O101 0.68940 0.19140 0.54790 0.03293
O102 0.29700 0.44020 0.29360 0.03293
O103 0.54150 0.88750 0.47620 0.02786
O104 0.94070 0.29400 0.78990 0.02533
O105 0.19000 0.18750 0.04570 0.02280
O106 0.29360 0.79300 0.93860 0.03166
O107 0.69390 0.84380 0.96960 0.02280
O108 0.72300 0.44830 0.64260 0.02786
O109 0.47450 0.19550 0.84530 0.02026
O110 0.21950 0.94500 0.64850 0.02280
O111 0.47160 0.69400 0.34600 0.02026
O112 0.93870 0.79420 0.29730 0.03040
O113 0.34530 0.47490 0.69840 0.03420
O114 0.97590 0.19640 0.34160 0.02660
O115 0.26050 0.69570 0.39020 0.02280
O116 0.43810 0.79470 0.80060 0.02026
O117 0.54660 0.18720 0.69270 0.02026
O118 0.22460 0.44830 0.14210 0.02533
O119 0.04760 0.18700 0.18450 0.02406
O120 0.69490 0.34700 0.47020 0.02280
O121 0.69290 0.69240 0.04910 0.02026
O122 0.97670 0.69320 0.84750 0.02786
O123 0.04550 0.54690 0.55160 0.02660
O124 0.53950 0.68870 0.18600 0.03293
O125 0.04850 0.04490 0.04720 0.02280
O126 0.54100 0.05390 0.54700 0.02786
O127 0.05130 0.68990 0.69260 0.02026
O128 0.54490 0.54180 0.04950 0.02153
Cl1 0.74050 0.74220 0.23890 0.02280
Cl2 0.74460 0.24290 0.74410 0.02748
Cl3 0.24660 0.74160 0.74560 0.02698
Cl4 0.24670 0.24650 0.24880 0.02432
Cl5 0.74090 0.49450 0.99240 0.02153
Cl6 0.74310 0.99070 0.49430 0.02533
Cl7 0.98900 0.49080 0.74100 0.02457
Cl8 0.24680 0.99180 0.99390 0.02976
Cl9 0.49040 0.49280 0.24500 0.02482
Cl10 0.24770 0.48960 0.49170 0.02951
Cl11 -0.00580 0.24270 0.99650 0.02546
Cl12 -0.00210 0.98920 0.24470 0.02558
Cl13 -0.00710 0.74420 0.49140 0.02837
Cl14 0.49400 0.99070 0.74540 0.02761
Cl15 0.49410 0.74230 0.99410 0.02318
Cl16 0.48960 0.24510 0.48820 0.02799

loop_
_cod_related_entry_id
_cod_related_entry_database
_cod_related_entry_code
1 AMCSD 0012395
